data_8000065
loop_
_publ_author_name
'Yi Ding'
'Jian-Chu Zhong'
'Megumu Munakata'
'Hisashi Konaka'
'Gui-Ling Ning'
'Hong-Zhi Wang'

_publ_section_title
;
 A Novel 3-D Open Coordination Polymeric Network Assembled from
 Silver(I) and 4,5-Bis(cyanoethylsulfanyl)-1,3-dithiole-2-thione with
 S&#x00B7;&#x00B7;&#x00B7;S Contacts
;
_journal_issue 12
_journal_name_full 'Chemistry Letters'
_journal_page_first 1632
_journal_paper_doi 10.1246/cl.2005.1632
_journal_volume 34
_journal_year 2005
_chemical_formula_moiety
;
  '2(C19 H16 Ag2 F3 N4 O3 S11 +), 2(C F3 O3 S -), C3 H6 O '
;
_chemical_formula_sum 'C43 H38 Ag4 F12 N8 O13 S24'
_chemical_formula_weight 2303.71
_space_group_IT_number 2
_symmetry_cell_setting triclinic
_symmetry_space_group_name_Hall '-P 1'
_symmetry_space_group_name_H-M 'P -1'
_cell_angle_alpha 78.366(8)
_cell_angle_beta 84.120(9)
_cell_angle_gamma 84.769(10)
_cell_formula_units_Z 1
_cell_length_a 9.8618(5)
_cell_length_b 11.7050(5)
_cell_length_c 17.5577(5)
_cell_measurement_reflns_used 6445
_cell_measurement_temperature 150.2
_cell_measurement_theta_max 27.5
_cell_measurement_theta_min 3.0
_cell_volume 1969.5(2)
_computing_cell_refinement CRYSTALCLEAR
_computing_data_collection CRYSTALCLEAR
_computing_data_reduction 'teXsan Ver. 1.11'
_computing_publication_material 'teXsan Ver. 1.11'
_computing_structure_refinement SHELXL97
_computing_structure_solution MULTAN88
_diffrn_detector_area_resol_mean 14.62
_diffrn_measured_fraction_theta_full 1.00
_diffrn_measured_fraction_theta_max 1.00
_diffrn_measurement_device_type 'Rigaku/MSC Mercury CCD'
_diffrn_measurement_method \w
_diffrn_radiation_type 'Mo K\a'
_diffrn_radiation_wavelength 0.7107
_diffrn_reflns_av_R_equivalents 0.022
_diffrn_reflns_limit_h_max 12
_diffrn_reflns_limit_h_min -12
_diffrn_reflns_limit_k_max 15
_diffrn_reflns_limit_k_min -15
_diffrn_reflns_limit_l_max 22
_diffrn_reflns_limit_l_min -22
_diffrn_reflns_number 29871
_diffrn_reflns_theta_full 27.48
_diffrn_reflns_theta_max 27.48
_diffrn_reflns_theta_min 3.01
_exptl_absorpt_coefficient_mu 1.699
_exptl_absorpt_correction_T_max 0.749
_exptl_absorpt_correction_T_min 0.654
_exptl_absorpt_correction_type multi-scan
_exptl_absorpt_process_details '(Jacobson, 1998)'
_exptl_crystal_colour Orange
_exptl_crystal_density_diffrn 1.942
_exptl_crystal_density_method 'not measured'
_exptl_crystal_description Block
_exptl_crystal_F_000 1136.0
_exptl_crystal_size_max 0.310
_exptl_crystal_size_mid 0.190
_exptl_crystal_size_min 0.170
_refine_diff_density_max 0.83
_refine_diff_density_min -0.51
_refine_ls_extinction_coef 0.0000
_refine_ls_extinction_expression Fc^*^=kFc[1+0.001xFc^2^\l^3^/sin(2\q)]^-1/4^
_refine_ls_extinction_method SHELXL
_refine_ls_goodness_of_fit_ref 1.068
_refine_ls_hydrogen_treatment mixed
_refine_ls_number_parameters 535
_refine_ls_number_reflns 8226
_refine_ls_R_factor_gt 0.0278
_refine_ls_shift/su_max 0.0020
_refine_ls_structure_factor_coef Fsqd
_refine_ls_weighting_details 'w = 1/[\s^2^(Fo^2^) + (0.0274P)^2^+1.5572P] where P=(Fo^2^+2Fc^2^)/3'
_refine_ls_weighting_scheme calc
_refine_ls_wR_factor_ref 0.0619
_reflns_number_gt 8226
_reflns_number_total 8887
_reflns_threshold_expression >2.0sigma(I)
_cod_original_sg_symbol_Hall '-p 1         '
_cod_original_sg_symbol_H-M 'p -1         '
_cod_original_formula_sum 'C43 H38 Ag4 F12 N8 O13 S24 '
_cod_database_code 8000065

loop_
_symmetry_equiv_pos_as_xyz
x,y,z
-x,-y,-z

loop_
_atom_site_label
_atom_site_type_symbol
_atom_site_fract_x
_atom_site_fract_y
_atom_site_fract_z
_atom_site_U_iso_or_equiv
_atom_site_adp_type
_atom_site_occupancy
_atom_site_calc_flag
_atom_site_refinement_flags
_atom_site_disorder_assembly
Ag(1) Ag 0.43070(2) 0.11595(2) 0.93473(1) 0.03164(5) Uani 1.00 d . .
Ag(2) Ag 1.24097(2) 0.09975(2) 0.52075(1) 0.03773(6) Uani 1.00 d . .
S(1) S 0.82942(5) -0.07257(4) 0.93279(3) 0.0213(1) Uani 1.00 d . .
S(2) S 0.92174(5) 0.15501(4) 0.92474(3) 0.0212(1) Uani 1.00 d . .
S(3) S 0.65656(5) 0.09632(5) 1.01522(3) 0.0257(1) Uani 1.00 d . .
S(4) S 1.18892(5) 0.10378(5) 0.82984(3) 0.0228(1) Uani 1.00 d . .
S(5) S 1.07723(5) -0.16219(5) 0.84374(3) 0.0246(1) Uani 1.00 d . .
S(6) S 0.56559(5) 0.39424(4) 0.84337(3) 0.0250(1) Uani 1.00 d . .
S(7) S 0.40018(5) 0.56344(5) 0.91645(3) 0.0236(1) Uani 1.00 d . .
S(8) S 0.32999(5) 0.31487(5) 0.95657(3) 0.0241(1) Uani 1.00 d . .
S(9) S 0.57273(6) 0.76378(4) 0.84528(3) 0.0237(1) Uani 1.00 d . .
S(10) S 0.76301(6) 0.56997(5) 0.75576(4) 0.0300(1) Uani 1.00 d . .
S(11) S 0.65169(5) 0.11405(4) 0.75799(3) 0.0188(1) Uani 1.00 d . .
S(12) S 0.78001(6) 0.41335(5) 0.30968(4) 0.0298(1) Uani 1.00 d . .
F(1) F 0.7127(3) 0.2098(2) 0.6132(1) 0.0817(7) Uani 1.00 d . .
F(2) F 0.5278(2) 0.2834(1) 0.6643(1) 0.0662(6) Uani 1.00 d . .
F(3) F 0.5300(3) 0.1156(2) 0.6333(1) 0.0980(10) Uani 1.00 d . .
F(4) F 0.8124(3) 0.4607(3) 0.4451(2) 0.118(1) Uani 1.00 d . .
F(5) F 0.6474(2) 0.3544(2) 0.4470(1) 0.0806(7) Uani 1.00 d . .
F(6) F 0.8533(2) 0.2796(3) 0.4388(1) 0.0928(8) Uani 1.00 d . .
O(1) O 0.5222(2) 0.1127(2) 0.8048(1) 0.0391(4) Uani 1.00 d . .
O(2) O 0.7092(2) 0.0009(1) 0.7480(1) 0.0338(4) Uani 1.00 d . .
O(3) O 0.7450(2) 0.1913(1) 0.7751(1) 0.0303(3) Uani 1.00 d . .
O(4) O 0.7419(2) 0.3097(2) 0.2883(1) 0.0461(5) Uani 1.00 d . .
O(5) O 0.9211(2) 0.4360(2) 0.2885(1) 0.0470(5) Uani 1.00 d . .
O(6) O 0.6843(2) 0.5130(2) 0.2950(1) 0.0586(6) Uani 1.00 d . .
O(7) O 0.1142(9) 0.6133(6) 1.0132(4) 0.119(3) Uani 0.50 d P .
N(1) N 1.1191(3) 0.1939(2) 0.6145(1) 0.0442(5) Uani 1.00 d . .
N(2) N 0.8752(3) -0.0780(2) 0.5769(1) 0.0503(6) Uani 1.00 d . .
N(3) N 0.3566(2) 0.9511(2) 0.5902(1) 0.0385(5) Uani 1.00 d . .
N(4) N 0.6676(3) 0.7257(2) 0.5426(1) 0.0420(5) Uani 1.00 d . .
C(1) C 0.7955(2) 0.0605(2) 0.9586(1) 0.0202(4) Uani 1.00 d . .
C(2) C 1.0291(2) 0.0626(2) 0.8748(1) 0.0191(4) Uani 1.00 d . ..
C(3) C 0.9854(2) -0.0458(2) 0.8789(1) 0.0183(4) Uani 1.00 d . .
C(4) C 1.1564(2) 0.2597(2) 0.7948(1) 0.0255(4) Uani 1.00 d . .
C(5) C 1.0519(2) 0.2913(2) 0.7345(1) 0.0253(4) Uani 1.00 d . .
C(6) C 1.0897(3) 0.2384(2) 0.6664(1) 0.0300(5) Uani 1.00 d . .
C(7) C 0.9782(2) -0.1710(2) 0.7635(1) 0.0245(4) Uani 1.00 d . .
C(8) C 1.0107(3) -0.0728(2) 0.6952(1) 0.0305(5) Uani 1.00 d . .
C(9) C 0.9340(3) -0.0758(2) 0.6286(2) 0.0360(5) Uani 1.00 d . .
C(10) C 0.4272(2) 0.4200(2) 0.9066(1) 0.0209(4) Uani 1.00 d . .
C(11) C 0.5363(2) 0.6175(2) 0.8519(1) 0.0213(4) Uani 1.00 d . .
C(12) C 0.6131(2) 0.5382(2) 0.8165(1) 0.0224(4) Uani 1.00 d . .
C(13) C 0.4566(2) 0.8398(2) 0.7747(1) 0.0222(4) Uani 1.00 d . .
C(14) C 0.5099(2) 0.8256(2) 0.6922(1) 0.0233(4) Uani 1.00 d . .
C(15) C 0.4228(2) 0.8943(2) 0.6341(1) 0.0276(5) Uani 1.00 d . .
C(16) C 0.7573(2) 0.4809(2) 0.6825(1) 0.0296(5) Uani 1.00 d . .
C(17) C 0.6442(3) 0.5183(2) 0.6276(1) 0.0294(5) Uani 1.00 d . .
C(18) C 0.6583(3) 0.6349(2) 0.5795(1) 0.0313(5) Uani 1.00 d . .
C(19) C 0.6025(3) 0.1840(2) 0.6615(2) 0.0443(7) Uani 1.00 d . .
C(20) C 0.7726(3) 0.3749(3) 0.4155(2) 0.0577(8) Uani 1.00 d . .
C(21) C -0.020(2) 0.520(2) 0.9417(8) 0.073(4) Uani 0.50 d P .
C(22) C 0.0339(8) 0.5399(5) 1.0146(4) 0.050(2) Uani 0.50 d P .
C(23) C -0.011(1) 0.469(1) 1.0853(8) 0.062(3) Uani 0.50 d P .
H(1) H 1.248(3) 0.287(2) 0.772(1) 0.0279 Uiso 1.00 d . .
H(2) H 1.128(3) 0.297(2) 0.838(2) 0.0279 Uiso 1.00 d . .
H(3) H 1.044(3) 0.371(2) 0.718(1) 0.0279 Uiso 1.00 d . .
H(4) H 0.965(3) 0.267(2) 0.756(1) 0.0279 Uiso 1.00 d . .
H(5) H 0.883(3) -0.167(2) 0.780(1) 0.0279 Uiso 1.00 d . .
H(6) H 1.004(3) -0.243(2) 0.753(1) 0.0279 Uiso 1.00 d . .
H(7) H 1.101(3) -0.078(2) 0.680(1) 0.0279 Uiso 1.00 d . .
H(8) H 0.992(3) 0.001(2) 0.710(1) 0.0279 Uiso 1.00 d . .
H(9) H 0.456(3) 0.921(2) 0.780(1) 0.0279 Uiso 1.00 d . .
H(10) H 0.371(3) 0.810(2) 0.790(1) 0.0279 Uiso 1.00 d . .
H(11) H 0.511(3) 0.747(2) 0.689(1) 0.0279 Uiso 1.00 d . .
H(12) H 0.594(3) 0.853(2) 0.679(1) 0.0279 Uiso 1.00 d . .
H(13) H 0.750(3) 0.393(2) 0.707(1) 0.0279 Uiso 1.00 d . .
H(14) H 0.838(3) 0.490(2) 0.652(2) 0.0279 Uiso 1.00 d . .
H(15) H 0.559(3) 0.519(2) 0.655(2) 0.0279 Uiso 1.00 d . .
H(16) H 0.649(3) 0.466(2) 0.593(2) 0.0279 Uiso 1.00 d . .
H(17) H -0.0661 0.5898 0.9166 0.0877 Uiso 0.50 calc P .
H(18) H 0.0543 0.4972 0.9075 0.0877 Uiso 0.50 calc P .
H(19) H -0.0813 0.4595 0.9549 0.0877 Uiso 0.50 calc P .
H(20) H -0.0569 0.5167 1.1193 0.0745 Uiso 0.50 calc P .
H(21) H -0.0728 0.4166 1.0756 0.0745 Uiso 0.50 calc P .
H(22) H 0.0646 0.4257 1.1089 0.0745 Uiso 0.50 calc P .

loop_
_atom_site_aniso_label
_atom_site_aniso_U_11
_atom_site_aniso_U_22
_atom_site_aniso_U_33
_atom_site_aniso_U_12
_atom_site_aniso_U_13
_atom_site_aniso_U_23
Ag(1) 0.02677(9) 0.0341(1) 0.0310(1) -0.00197(7) 0.00573(7) -0.00322(7)
Ag(2) 0.0526(1) 0.0331(1) 0.02487(9) -0.00503(8) -0.01143(8) 0.00542(7)
S(1) 0.0182(2) 0.0236(2) 0.0216(2) -0.0047(2) 0.0015(2) -0.0030(2)
S(2) 0.0229(3) 0.0214(2) 0.0192(2) -0.0016(2) -0.0012(2) -0.0039(2)
S(3) 0.0215(3) 0.0323(3) 0.0202(2) 0.0044(2) 0.0019(2) -0.0024(2)
S(4) 0.0171(2) 0.0240(3) 0.0245(3) -0.0039(2) -0.0007(2) 0.0021(2)
S(5) 0.0217(3) 0.0223(3) 0.0285(3) 0.0041(2) -0.0023(2) -0.0043(2)
S(6) 0.0234(3) 0.0197(2) 0.0298(3) -0.0034(2) 0.0051(2) -0.0030(2)
S(7) 0.0256(3) 0.0219(2) 0.0224(2) -0.0039(2) 0.0036(2) -0.0039(2)
S(8) 0.0239(3) 0.0233(3) 0.0231(3) -0.0059(2) 0.0036(2) -0.0006(2)
S(9) 0.0272(3) 0.0200(2) 0.0251(3) -0.0058(2) -0.0057(2) -0.0038(2)
S(10) 0.0212(3) 0.0291(3) 0.0374(3) -0.0075(2) 0.0060(2) -0.0027(2)
S(11) 0.0182(2) 0.0185(2) 0.0190(2) -0.0025(2) -0.0004(2) -0.0023(2)
S(12) 0.0220(3) 0.0203(3) 0.0452(3) -0.0051(2) 0.0077(2) -0.0053(2)
F(1) 0.131(2) 0.076(1) 0.0285(9) -0.025(1) 0.014(1) 0.0098(9)
F(2) 0.071(1) 0.0257(8) 0.101(2) -0.0021(8) -0.051(1) 0.0127(9)
F(3) 0.185(3) 0.043(1) 0.081(1) -0.042(1) -0.096(2) 0.0110(10)
F(4) 0.108(2) 0.172(3) 0.105(2) -0.022(2) -0.001(2) -0.101(2)
F(5) 0.056(1) 0.117(2) 0.051(1) 0.004(1) 0.0174(9) 0.011(1)
F(6) 0.071(1) 0.125(2) 0.067(1) 0.030(1) -0.020(1) 0.009(1)
O(1) 0.0279(9) 0.049(1) 0.043(1) -0.0137(8) 0.0148(8) -0.0195(8)
O(2) 0.0331(9) 0.0204(8) 0.046(1) 0.0043(7) -0.0025(8) -0.0049(7)
O(3) 0.0250(8) 0.0296(8) 0.0376(9) -0.0077(7) -0.0078(7) -0.0047(7)
O(4) 0.042(1) 0.040(1) 0.061(1) -0.0205(9) -0.0006(9) -0.0157(9)
O(5) 0.0276(9) 0.0313(9) 0.085(2) -0.0122(7) 0.0217(9) -0.0259(10)
O(6) 0.042(1) 0.036(1) 0.078(2) 0.0126(9) 0.022(1) 0.0140(10)
O(7) 0.196(8) 0.089(4) 0.080(4) -0.087(5) 0.021(5) -0.021(4)
N(1) 0.061(2) 0.044(1) 0.027(1) -0.010(1) -0.001(1) -0.0044(10)
N(2) 0.055(2) 0.064(2) 0.037(1) 0.007(1) -0.015(1) -0.020(1)
N(3) 0.044(1) 0.029(1) 0.040(1) -0.0104(9) -0.015(1) 0.0068(9)
N(4) 0.051(1) 0.032(1) 0.036(1) -0.0006(10) 0.007(1) 0.0044(9)
C(1) 0.0184(9) 0.026(1) 0.0144(9) 0.0001(8) -0.0027(7) -0.0002(7)
C(2) 0.0176(9) 0.0233(10) 0.0150(9) 0.0001(8) -0.0024(7) -0.0007(7)
C(3) 0.0179(9) 0.0216(9) 0.0148(9) -0.0015(8) -0.0016(7) -0.0018(7)
C(4) 0.028(1) 0.021(1) 0.028(1) -0.0094(9) -0.0049(9) -0.0014(9)
C(5) 0.025(1) 0.019(1) 0.030(1) -0.0049(9) -0.0057(9) 0.0021(8)
C(6) 0.035(1) 0.026(1) 0.027(1) -0.0096(9) -0.0067(10) 0.0064(9)
C(7) 0.022(1) 0.021(1) 0.034(1) -0.0026(8) -0.0006(9) -0.0124(9)
C(8) 0.027(1) 0.039(1) 0.026(1) -0.008(1) -0.0015(9) -0.0057(10)
C(9) 0.034(1) 0.045(1) 0.030(1) 0.001(1) 0.000(1) -0.012(1)
C(10) 0.0199(10) 0.0225(10) 0.0196(9) -0.0027(8) -0.0040(8) -0.0011(8)
C(11) 0.021(1) 0.0209(10) 0.0215(10) -0.0049(8) -0.0035(8) -0.0011(8)
C(12) 0.0197(10) 0.0214(10) 0.024(1) -0.0037(8) -0.0011(8) 0.0000(8)
C(13) 0.019(1) 0.0198(10) 0.028(1) -0.0007(8) -0.0018(8) -0.0045(8)
C(14) 0.022(1) 0.022(1) 0.025(1) -0.0027(8) -0.0025(8) -0.0026(8)
C(15) 0.030(1) 0.022(1) 0.031(1) -0.0095(9) -0.0063(10) -0.0011(9)
C(16) 0.027(1) 0.023(1) 0.033(1) 0.0010(9) 0.0121(10) -0.0009(9)
C(17) 0.034(1) 0.021(1) 0.029(1) -0.0030(9) 0.0077(10) -0.0003(9)
C(18) 0.035(1) 0.027(1) 0.028(1) 0.0016(10) 0.0063(10) -0.0023(9)
C(19) 0.069(2) 0.027(1) 0.040(1) -0.014(1) -0.027(1) 0.000(1)
C(20) 0.043(2) 0.077(2) 0.057(2) 0.003(2) -0.003(1) -0.025(2)
C(21) 0.075(9) 0.09(1) 0.066(9) -0.011(7) 0.018(6) -0.043(8)
C(22) 0.070(4) 0.030(3) 0.049(4) -0.023(3) 0.013(3) -0.008(3)
C(23) 0.045(6) 0.057(5) 0.079(9) -0.002(4) -0.003(6) -0.003(7)

loop_
_atom_type_symbol
_atom_type_description
_atom_type_scat_dispersion_real
_atom_type_scat_dispersion_imag
_atom_type_scat_source
C C 0.003 0.002
;International Tables for Crystallography
(1992, Vol. C, Tables 4.2.6.8 and 6.1.1.4)
;
H H 0.000 0.000
;International Tables for Crystallography
(1992, Vol. C, Table 6.1.1.4)
;
Ag Ag -0.897 1.101
;International Tables for Crystallography
(1992, Vol. C, Tables 4.2.6.8 and 6.1.1.4)
;
F F 0.017 0.010
;International Tables for Crystallography
(1992, Vol. C, Tables 4.2.6.8 and 6.1.1.4)
;
N N 0.006 0.003
;International Tables for Crystallography
(1992, Vol. C, Tables 4.2.6.8 and 6.1.1.4)
;
O O 0.011 0.006
;International Tables for Crystallography
(1992, Vol. C, Tables 4.2.6.8 and 6.1.1.4)
;
S S 0.125 0.123
;International Tables for Crystallography
(1992, Vol. C, Tables 4.2.6.8 and 6.1.1.4)
;

loop_
_geom_angle_atom_site_label_1
_geom_angle_atom_site_label_2
_geom_angle_atom_site_label_3
_geom_angle
_geom_angle_site_symmetry_1
_geom_angle_site_symmetry_3
_geom_angle_publ_flag
S(3) Ag(1) S(3) 100.06(2) . 2_657 yes
S(3) Ag(1) S(8) 99.35(2) . . yes
S(3) Ag(1) O(1) 103.67(4) . . yes
S(3) Ag(1) S(8) 131.51(2) 2_657 . yes
S(3) Ag(1) O(1) 103.49(5) 2_657 . yes
S(8) Ag(1) O(1) 114.30(5) . . yes
N(1) Ag(2) N(2) 115.80(9) . 2_756 yes
N(1) Ag(2) N(3) 103.91(8) . 1_645 yes
N(1) Ag(2) N(4) 90.78(8) . 2_766 yes
N(2) Ag(2) N(3) 121.97(10) 2_756 1_645 yes
N(2) Ag(2) N(4) 96.20(9) 2_756 2_766 yes
N(3) Ag(2) N(4) 124.76(8) 1_645 2_766 yes
C(1) S(1) C(3) 98.00(10) . . yes
C(1) S(2) C(2) 97.37(10) . . yes
Ag(1) S(3) Ag(1) 79.94(2) . 2_657 yes
Ag(1) S(3) C(1) 109.47(8) . . yes
Ag(1) S(3) C(1) 98.43(8) 2_657 . yes
C(2) S(4) C(4) 102.4(1) . . yes
C(3) S(5) C(7) 100.30(10) . . yes
C(10) S(6) C(12) 97.4(1) . . yes
C(10) S(7) C(11) 97.5(1) . . yes
Ag(1) S(8) C(10) 110.39(8) . . yes
C(11) S(9) C(13) 101.3(1) . . yes
C(12) S(10) C(16) 102.6(1) . . yes
O(1) S(11) O(2) 114.1(1) . . yes
O(1) S(11) O(3) 114.5(1) . . yes
O(1) S(11) C(19) 102.2(1) . . yes
O(2) S(11) O(3) 116.08(10) . . yes
O(2) S(11) C(19) 104.0(1) . . yes
O(3) S(11) C(19) 103.7(1) . . yes
O(4) S(12) O(5) 114.0(1) . . yes
O(4) S(12) O(6) 115.4(1) . . yes
O(4) S(12) C(20) 103.1(2) . . yes
O(5) S(12) O(6) 115.5(1) . . yes
O(5) S(12) C(20) 102.6(1) . . yes
O(6) S(12) C(20) 103.8(2) . . yes
Ag(1) O(1) S(11) 140.5(1) . . yes
Ag(2) N(1) C(6) 163.7(2) . . yes
Ag(2) N(2) C(9) 174.8(2) 2_756 . yes
Ag(2) N(3) C(15) 164.3(2) 1_465 . yes
Ag(2) N(4) C(18) 161.2(2) 2_766 . yes
S(1) C(1) S(2) 113.6(1) . . yes
S(1) C(1) S(3) 124.2(1) . . yes
S(2) C(1) S(3) 122.2(1) . . yes
S(2) C(2) S(4) 121.4(1) . . yes
S(2) C(2) C(3) 115.6(1) . . yes
S(4) C(2) C(3) 122.8(2) . . yes
S(1) C(3) S(5) 117.9(1) . . yes
S(1) C(3) C(2) 115.4(2) . . yes
S(5) C(3) C(2) 126.4(2) . . yes
S(4) C(4) C(5) 114.4(2) . . yes
C(4) C(5) C(6) 112.6(2) . . yes
N(1) C(6) C(5) 178.1(2) . . yes
S(5) C(7) C(8) 109.6(2) . . yes
C(7) C(8) C(9) 112.1(2) . . yes
N(2) C(9) C(8) 179.7(3) . . yes
S(6) C(10) S(7) 113.6(1) . . yes
S(6) C(10) S(8) 123.4(1) . . yes
S(7) C(10) S(8) 122.9(1) . . yes
S(7) C(11) S(9) 118.5(1) . . yes
S(7) C(11) C(12) 115.7(2) . . yes
S(9) C(11) C(12) 125.4(2) . . yes
S(6) C(12) S(10) 120.3(1) . . yes
S(6) C(12) C(11) 115.7(2) . . yes
S(10) C(12) C(11) 123.6(2) . . yes
S(9) C(13) C(14) 111.0(1) . . yes
C(13) C(14) C(15) 111.5(2) . . yes
N(3) C(15) C(14) 177.3(3) . . yes
S(10) C(16) C(17) 115.4(2) . . yes
C(16) C(17) C(18) 112.9(2) . . yes
N(4) C(18) C(17) 179.1(3) . . yes
S(11) C(19) F(1) 110.3(2) . . yes
S(11) C(19) F(2) 110.8(2) . . yes
S(11) C(19) F(3) 110.9(2) . . yes
F(1) C(19) F(2) 107.3(2) . . yes
F(1) C(19) F(3) 109.4(3) . . yes
F(2) C(19) F(3) 108.1(3) . . yes
S(12) C(20) F(4) 110.9(2) . . yes
S(12) C(20) F(5) 112.0(2) . . yes
S(12) C(20) F(6) 111.2(2) . . yes
F(4) C(20) F(5) 107.1(3) . . yes
F(4) C(20) F(6) 107.8(3) . . yes
F(5) C(20) F(6) 107.6(3) . . yes
O(7) C(22) C(21) 122.1(9) . . yes
O(7) C(22) C(23) 120.7(10) . . yes
C(21) C(22) C(23) 117(1) . . yes
S(4) C(4) H(1) 104(1) . . no
S(4) C(4) H(2) 109(1) . . no
C(5) C(4) H(1) 110(1) . . no
C(5) C(4) H(2) 109(1) . . no
H(1) C(4) H(2) 108(2) . . no
C(4) C(5) H(3) 109(1) . . no
C(4) C(5) H(4) 111(1) . . no
C(6) C(5) H(3) 108(1) . . no
C(6) C(5) H(4) 107(1) . . no
H(3) C(5) H(4) 108(2) . . no
S(5) C(7) H(5) 110(1) . . no
S(5) C(7) H(6) 103(1) . . no
C(8) C(7) H(5) 110(1) . . no
C(8) C(7) H(6) 113(1) . . no
H(5) C(7) H(6) 109(2) . . no
C(7) C(8) H(7) 109(1) . . no
C(7) C(8) H(8) 110(1) . . no
C(9) C(8) H(7) 108(1) . . no
C(9) C(8) H(8) 109(1) . . no
H(7) C(8) H(8) 106(2) . . no
S(9) C(13) H(9) 103(1) . . no
S(9) C(13) H(10) 107(1) . . no
C(14) C(13) H(9) 110(1) . . no
C(14) C(13) H(10) 112(1) . . no
H(9) C(13) H(10) 112(2) . . no
C(13) C(14) H(11) 109(1) . . no
C(13) C(14) H(12) 111(1) . . no
C(15) C(14) H(11) 108(1) . . no
C(15) C(14) H(12) 105(1) . . no
H(11) C(14) H(12) 111(2) . . no
S(10) C(16) H(13) 112(1) . . no
S(10) C(16) H(14) 105(1) . . no
C(17) C(16) H(13) 107(1) . . no
C(17) C(16) H(14) 106(2) . . no
H(13) C(16) H(14) 109(2) . . no
C(16) C(17) H(15) 111(2) . . no
C(16) C(17) H(16) 108(1) . . no
C(18) C(17) H(15) 107(1) . . no
C(18) C(17) H(16) 106(1) . . no
H(15) C(17) H(16) 110(3) . . no
C(22) C(21) H(17) 109.5 . . no
C(22) C(21) H(18) 109.5 . . no
C(22) C(21) H(19) 109.4 . . no
H(17) C(21) H(18) 109.5 . . no
H(17) C(21) H(19) 109.5 . . no
H(18) C(21) H(19) 109.5 . . no
C(22) C(23) H(20) 109.5 . . no
C(22) C(23) H(21) 109.4 . . no
C(22) C(23) H(22) 109.5 . . no
H(20) C(23) H(21) 109.5 . . no
H(20) C(23) H(22) 109.5 . . no
H(21) C(23) H(22) 109.4 . . no

loop_
_geom_bond_atom_site_label_1
_geom_bond_atom_site_label_2
_geom_bond_distance
_geom_bond_site_symmetry_2
_geom_bond_publ_flag
Ag(1) S(3) 2.7262(6) . yes
Ag(1) S(3) 2.6534(6) 2_657 yes
Ag(1) S(8) 2.5328(6) . yes
Ag(1) O(1) 2.372(2) . yes
Ag(2) N(1) 2.335(2) . yes
Ag(2) N(2) 2.225(3) 2_756 yes
Ag(2) N(3) 2.209(2) 1_645 yes
Ag(2) N(4) 2.332(2) 2_766 yes
S(1) C(1) 1.704(2) . yes
S(1) C(3) 1.740(2) . yes
S(2) C(1) 1.721(2) . yes
S(2) C(2) 1.745(2) . yes
S(3) C(1) 1.681(2) . yes
S(4) C(2) 1.752(2) . yes
S(4) C(4) 1.814(2) . yes
S(5) C(3) 1.748(2) . yes
S(5) C(7) 1.818(3) . yes
S(6) C(10) 1.713(2) . yes
S(6) C(12) 1.749(2) . yes
S(7) C(10) 1.716(2) . yes
S(7) C(11) 1.743(2) . yes
S(8) C(10) 1.677(2) . yes
S(9) C(11) 1.760(2) . yes
S(9) C(13) 1.816(2) . yes
S(10) C(12) 1.754(2) . yes
S(10) C(16) 1.820(3) . yes
S(11) O(1) 1.446(2) . yes
S(11) O(2) 1.430(2) . yes
S(11) O(3) 1.440(2) . yes
S(11) C(19) 1.819(3) . yes
S(12) O(4) 1.432(2) . yes
S(12) O(5) 1.437(2) . yes
S(12) O(6) 1.430(2) . yes
S(12) C(20) 1.817(4) . yes
F(1) C(19) 1.327(4) . yes
F(2) C(19) 1.326(3) . yes
F(3) C(19) 1.317(4) . yes
F(4) C(20) 1.326(6) . yes
F(5) C(20) 1.322(4) . yes
F(6) C(20) 1.329(4) . yes
O(7) C(22) 1.22(1) . yes
N(1) C(6) 1.138(4) . yes
N(2) C(9) 1.131(4) . yes
N(3) C(15) 1.131(3) . yes
N(4) C(18) 1.134(3) . yes
C(2) C(3) 1.363(3) . yes
C(4) C(5) 1.522(3) . yes
C(5) C(6) 1.455(3) . yes
C(7) C(8) 1.516(3) . yes
C(8) C(9) 1.464(4) . yes
C(11) C(12) 1.354(3) . yes
C(13) C(14) 1.525(3) . yes
C(14) C(15) 1.466(3) . yes
C(16) C(17) 1.525(4) . yes
C(17) C(18) 1.463(3) . yes
C(21) C(22) 1.50(2) . yes
C(22) C(23) 1.40(1) . yes
C(4) H(1) 1.00(3) . no
C(4) H(2) 0.96(3) . no
C(5) H(3) 0.92(2) . no
C(5) H(4) 0.95(3) . no
C(7) H(5) 0.95(3) . no
C(7) H(6) 0.91(2) . no
C(8) H(7) 0.90(3) . no
C(8) H(8) 0.95(2) . no
C(13) H(9) 0.97(2) . no
C(13) H(10) 0.94(3) . no
C(14) H(11) 0.93(2) . no
C(14) H(12) 0.91(3) . no
C(16) H(13) 1.04(2) . no
C(16) H(14) 0.92(3) . no
C(17) H(15) 0.93(3) . no
C(17) H(16) 0.94(3) . no
C(21) H(17) 0.950 . no
C(21) H(18) 0.950 . no
C(21) H(19) 0.950 . no
C(23) H(20) 0.950 . no
C(23) H(21) 0.950 . no
C(23) H(22) 0.950 . no

loop_
_geom_contact_atom_site_label_1
_geom_contact_atom_site_label_2
_geom_contact_distance
_geom_contact_site_symmetry_2
Ag(1) S(3) 2.7262(6) .
Ag(1) S(3) 2.6534(6) 2_657
Ag(1) S(8) 2.5328(6) .
Ag(1) S(4) 3.1882(6) 1_455
S(2) O(7) 3.099(7) 2_667
S(3) S(4) 3.5829(7) 2_757
S(4) O(1) 3.279(2) 1_655
S(5) O(4) 3.426(2) 2_756
S(5) O(7) 3.576(6) 1_645
S(6) O(6) 3.582(2) 2_666
S(7) O(7) 3.209(8) .
S(9) O(2) 3.276(2) 1_565
S(10) O(5) 3.131(2) 2_766
F(1) F(5) 3.160(3) .
F(1) F(6) 3.209(3) .
F(2) O(6) 3.168(3) 2_666
F(3) C(15) 2.882(3) 1_545
F(3) N(3) 2.943(4) 1_545
F(3) C(14) 3.361(3) 1_545
F(4) C(18) 3.560(4) .
F(5) C(18) 3.085(3) 2_666
F(5) N(4) 3.303(3) 2_666
F(5) C(17) 3.378(3) 2_666
F(6) C(9) 3.348(4) 2_756
F(6) N(2) 3.431(4) 2_756
O(1) C(13) 3.468(3) 1_545
O(2) C(13) 3.200(3) 1_545
O(2) C(14) 3.312(3) 1_545
O(4) C(14) 3.019(3) 2_666
O(4) C(15) 3.023(3) 2_666
O(4) C(13) 3.157(3) 2_666
O(4) C(7) 3.216(3) 2_756
O(4) N(3) 3.508(3) 2_666
O(4) C(8) 3.509(3) 2_756
O(5) C(5) 3.168(3) 2_766
O(5) C(7) 3.440(3) 2_756
O(5) C(23) 3.51(1) 1_654
O(5) C(16) 3.516(3) 2_766
O(6) C(4) 3.255(3) 2_766
O(6) C(17) 3.405(3) 2_666
O(6) C(5) 3.552(3) 2_766
N(2) N(4) 3.392(4) 1_545
C(1) C(2) 3.536(3) 2_757
